data_4030635
loop_
_publ_author_name
'Fan, Yu-Shiou'
'Das, Utpal'
'Hsiao, Ming-Yu'
'Liu, Meng-Hsien'
'Lin, Wenwei'

_publ_section_title
;
 Chemoselective intramolecular Wittig reactions for the synthesis of
 oxazoles and benzofurans.
;
_journal_issue 23
_journal_name_full 'The Journal of organic chemistry'
_journal_page_first 11567
_journal_page_last 11582
_journal_paper_doi 10.1021/jo502232q
_journal_volume 79
_journal_year 2014
_chemical_formula_moiety 'C26 H16 Br N O4'
_chemical_formula_sum 'C26 H16 Br N O4'
_chemical_formula_weight 486.31
_chemical_name_systematic
;
 ?
;
_space_group_IT_number 14
_symmetry_cell_setting monoclinic
_symmetry_space_group_name_Hall '-P 2yn'
_symmetry_space_group_name_H-M 'P 1 21/n 1'
_atom_sites_solution_hydrogens geom
_atom_sites_solution_primary direct
_atom_sites_solution_secondary difmap
_audit_creation_method SHELXL-97
_cell_angle_alpha 90.00
_cell_angle_beta 91.025(6)
_cell_angle_gamma 90.00
_cell_formula_units_Z 4
_cell_length_a 8.4380(13)
_cell_length_b 18.194(2)
_cell_length_c 14.098(2)
_cell_measurement_reflns_used 0
_cell_measurement_temperature 200(2)
_cell_measurement_theta_max 0
_cell_measurement_theta_min 0
_cell_volume 2164.0(5)
_computing_molecular_graphics 'Ortep-3 for Windows (Farrugia, 1997)'
_computing_publication_material 'WinGX publication routines (Farrugia, 1999)'
_computing_structure_refinement 'SHELXL-97 (Sheldrick, 1997)'
_computing_structure_solution 'SHELXS-86 (Sheldrick, 1986)'
_diffrn_ambient_temperature 200(2)
_diffrn_measured_fraction_theta_full 0.990
_diffrn_measured_fraction_theta_max 0.990
_diffrn_radiation_monochromator graphite
_diffrn_radiation_source 'fine-focus sealed tube'
_diffrn_radiation_type MoK\a
_diffrn_radiation_wavelength 0.71073
_diffrn_reflns_av_R_equivalents 0.0706
_diffrn_reflns_av_sigmaI/netI 0.1346
_diffrn_reflns_limit_h_max 10
_diffrn_reflns_limit_h_min -9
_diffrn_reflns_limit_k_max 21
_diffrn_reflns_limit_k_min -17
_diffrn_reflns_limit_l_max 11
_diffrn_reflns_limit_l_min -16
_diffrn_reflns_number 8602
_diffrn_reflns_theta_full 25.01
_diffrn_reflns_theta_max 25.01
_diffrn_reflns_theta_min 2.24
_exptl_absorpt_coefficient_mu 1.933
_exptl_absorpt_correction_T_max 0.8928
_exptl_absorpt_correction_T_min 0.5510
_exptl_absorpt_correction_type multi-scan
_exptl_crystal_colour 'pale yellow'
_exptl_crystal_density_diffrn 1.493
_exptl_crystal_density_method 'not measured'
_exptl_crystal_description prism
_exptl_crystal_F_000 984
_exptl_crystal_size_max 0.35
_exptl_crystal_size_mid 0.28
_exptl_crystal_size_min 0.06
_refine_diff_density_max 0.662
_refine_diff_density_min -0.531
_refine_diff_density_rms 0.090
_refine_ls_extinction_method none
_refine_ls_goodness_of_fit_ref 1.002
_refine_ls_hydrogen_treatment constr
_refine_ls_matrix_type full
_refine_ls_number_parameters 283
_refine_ls_number_reflns 3771
_refine_ls_number_restraints 0
_refine_ls_restrained_S_all 1.002
_refine_ls_R_factor_all 0.1406
_refine_ls_R_factor_gt 0.0597
_refine_ls_shift/su_max 0.001
_refine_ls_shift/su_mean 0.000
_refine_ls_structure_factor_coef Fsqd
_refine_ls_weighting_details 'calc w=1/[\s^2^(Fo^2^)+(0.0426P)^2^+0.0000P] where P=(Fo^2^+2Fc^2^)/3'
_refine_ls_weighting_scheme calc
_refine_ls_wR_factor_gt 0.1028
_refine_ls_wR_factor_ref 0.1247
_reflns_number_gt 2005
_reflns_number_total 3771
_reflns_threshold_expression >2sigma(I)
_cod_data_source_file jo502232q_si_002.cif
_cod_data_source_block a15595a
_cod_original_sg_symbol_H-M 'P 21/n'
_cod_database_code 4030635

loop_
_symmetry_equiv_pos_as_xyz
'x, y, z'
'-x+1/2, y+1/2, -z+1/2'
'-x, -y, -z'
'x-1/2, -y-1/2, z-1/2'

loop_
_atom_site_label
_atom_site_type_symbol
_atom_site_fract_x
_atom_site_fract_y
_atom_site_fract_z
_atom_site_U_iso_or_equiv
_atom_site_adp_type
_atom_site_occupancy
_atom_site_symmetry_multiplicity
_atom_site_calc_flag
_atom_site_refinement_flags
C1 C 0.2918(6) 0.9824(3) -0.0412(4) 0.0346(14) Uani 1 1 d .
C2 C 0.3988(6) 0.9368(3) -0.0857(4) 0.0348(14) Uani 1 1 d .
H2 H 0.4267 0.9464 -0.1494 0.042 Uiso 1 1 calc R
C3 C 0.4647(7) 0.8780(3) -0.0390(4) 0.0392(15) Uani 1 1 d .
H3 H 0.5381 0.8463 -0.0689 0.047 Uiso 1 1 calc R
C4 C 0.4192(7) 0.8667(3) 0.0545(4) 0.0327(14) Uani 1 1 d .
C5 C 0.3119(6) 0.9118(3) 0.0994(3) 0.0235(13) Uani 1 1 d .
C6 C 0.2436(6) 0.9717(3) 0.0514(3) 0.0264(13) Uani 1 1 d .
H6 H 0.1688 1.0030 0.0805 0.032 Uiso 1 1 calc R
C7 C 0.2978(6) 0.8818(3) 0.1931(4) 0.0269(13) Uani 1 1 d .
C8 C 0.3941(6) 0.8221(3) 0.1997(4) 0.0312(14) Uani 1 1 d .
C9 C 0.4314(7) 0.7676(3) 0.2723(4) 0.0329(14) Uani 1 1 d .
C10 C 0.5278(7) 0.7069(3) 0.2512(4) 0.0402(15) Uani 1 1 d .
H10 H 0.5675 0.7007 0.1891 0.048 Uiso 1 1 calc R
C11 C 0.5644(7) 0.6561(3) 0.3215(5) 0.0531(18) Uani 1 1 d .
H11 H 0.6287 0.6150 0.3067 0.064 Uiso 1 1 calc R
C12 C 0.5071(7) 0.6645(3) 0.4169(5) 0.0528(13) Uani 1 1 d .
H12 H 0.5340 0.6302 0.4654 0.063 Uiso 1 1 calc R
C13 C 0.4161(8) 0.7215(3) 0.4336(4) 0.0556(18) Uani 1 1 d .
H13 H 0.3751 0.7275 0.4954 0.067 Uiso 1 1 calc R
C14 C 0.3768(7) 0.7743(3) 0.3636(4) 0.0435(16) Uani 1 1 d .
H14 H 0.3119 0.8150 0.3796 0.052 Uiso 1 1 calc R
C15 C 0.0513(7) 0.8581(3) 0.2712(4) 0.0275(13) Uani 1 1 d .
C16 C -0.0364(7) 0.8603(3) 0.3603(4) 0.0287(14) Uani 1 1 d .
C17 C -0.1735(7) 0.8271(3) 0.3825(4) 0.0478(17) Uani 1 1 d .
H17 H -0.2395 0.7983 0.3417 0.057 Uiso 1 1 calc R
C18 C -0.1996(8) 0.8441(3) 0.4810(5) 0.061(2) Uani 1 1 d .
H18 H -0.2868 0.8292 0.5181 0.074 Uiso 1 1 calc R
C19 C -0.0746(8) 0.8859(3) 0.5099(4) 0.0466(17) Uani 1 1 d .
H19 H -0.0608 0.9052 0.5720 0.056 Uiso 1 1 calc R
C20 C 0.1789(8) 0.9792(3) 0.2915(3) 0.0287(14) Uani 1 1 d .
C21 C 0.3344(7) 1.0162(3) 0.3076(3) 0.0286(14) Uani 1 1 d .
C22 C 0.4656(7) 0.9817(3) 0.3453(4) 0.0407(16) Uani 1 1 d .
H22 H 0.4631 0.9301 0.3557 0.049 Uiso 1 1 calc R
C23 C 0.6022(8) 1.0210(4) 0.3685(4) 0.0544(18) Uani 1 1 d .
H23 H 0.6928 0.9965 0.3940 0.065 Uiso 1 1 calc R
C24 C 0.6045(8) 1.0947(4) 0.3542(4) 0.0528(13) Uani 1 1 d .
H24 H 0.6970 1.1217 0.3714 0.063 Uiso 1 1 calc R
C25 C 0.4804(9) 1.1302(3) 0.3167(4) 0.0484(18) Uani 1 1 d .
H25 H 0.4866 1.1816 0.3056 0.058 Uiso 1 1 calc R
C26 C 0.3421(8) 1.0925(3) 0.2937(4) 0.0377(15) Uani 1 1 d .
H26 H 0.2528 1.1183 0.2686 0.045 Uiso 1 1 calc R
N1 N 0.1869(5) 0.9040(2) 0.2631(3) 0.0233(10) Uani 1 1 d .
O1 O 0.4719(4) 0.81198(18) 0.1134(2) 0.0356(10) Uani 1 1 d .
O2 O 0.0134(4) 0.81472(18) 0.2086(2) 0.0379(10) Uani 1 1 d .
O3 O 0.0290(4) 0.89638(18) 0.4377(2) 0.0388(10) Uani 1 1 d .
O4 O 0.0540(5) 1.00869(18) 0.3033(2) 0.0366(10) Uani 1 1 d .
Br1 Br 0.20060(7) 1.06089(3) -0.11280(4) 0.0461(2) Uani 1 1 d .

loop_
_atom_site_aniso_label
_atom_site_aniso_U_11
_atom_site_aniso_U_22
_atom_site_aniso_U_33
_atom_site_aniso_U_23
_atom_site_aniso_U_13
_atom_site_aniso_U_12
C1 0.034(4) 0.032(3) 0.038(3) -0.001(3) -0.005(3) -0.008(3)
C2 0.031(4) 0.045(4) 0.029(3) 0.001(3) 0.006(3) -0.010(4)
C3 0.039(4) 0.043(4) 0.036(4) -0.009(3) 0.008(3) -0.005(4)
C4 0.043(4) 0.022(3) 0.033(3) -0.004(3) 0.001(3) -0.001(3)
C5 0.032(3) 0.014(3) 0.024(3) -0.004(2) 0.006(2) -0.008(3)
C6 0.038(4) 0.017(3) 0.023(3) -0.001(2) 0.001(2) -0.008(3)
C7 0.030(4) 0.015(3) 0.036(3) 0.002(3) 0.001(3) 0.003(3)
C8 0.038(4) 0.020(3) 0.035(3) 0.001(3) 0.000(3) -0.003(3)
C9 0.034(4) 0.028(3) 0.036(3) -0.004(3) -0.004(3) -0.007(3)
C10 0.046(4) 0.034(4) 0.041(4) -0.002(3) -0.001(3) 0.012(4)
C11 0.045(4) 0.027(4) 0.086(5) 0.000(4) -0.020(4) 0.011(3)
C12 0.051(4) 0.038(3) 0.070(4) 0.008(3) -0.002(3) -0.001(3)
C13 0.060(5) 0.058(5) 0.050(4) -0.003(4) 0.011(3) -0.004(4)
C14 0.049(4) 0.030(4) 0.052(4) 0.006(3) 0.005(3) 0.010(3)
C15 0.033(4) 0.018(3) 0.031(3) -0.001(3) -0.003(3) 0.008(3)
C16 0.033(4) 0.015(3) 0.037(3) -0.004(3) -0.003(3) 0.001(3)
C17 0.039(4) 0.043(4) 0.062(5) -0.011(3) 0.005(3) -0.013(4)
C18 0.060(5) 0.063(5) 0.062(5) -0.005(4) 0.037(4) -0.009(4)
C19 0.068(5) 0.045(4) 0.027(3) -0.002(3) 0.016(3) 0.010(4)
C20 0.048(4) 0.016(3) 0.022(3) 0.005(2) -0.005(3) -0.008(4)
C21 0.045(4) 0.014(3) 0.028(3) -0.002(2) 0.002(3) 0.007(3)
C22 0.056(5) 0.024(3) 0.042(4) -0.004(3) -0.005(3) -0.015(4)
C23 0.052(5) 0.057(5) 0.054(4) 0.002(4) -0.008(3) 0.005(4)
C24 0.051(4) 0.038(3) 0.070(4) 0.008(3) -0.002(3) -0.001(3)
C25 0.071(5) 0.019(4) 0.056(4) -0.007(3) 0.028(4) -0.018(4)
C26 0.048(4) 0.022(3) 0.043(4) -0.002(3) 0.016(3) 0.011(4)
N1 0.029(3) 0.012(2) 0.029(3) -0.0019(19) 0.004(2) -0.001(2)
O1 0.037(2) 0.031(2) 0.040(2) -0.0083(19) 0.0058(18) 0.004(2)
O2 0.046(3) 0.026(2) 0.041(2) -0.0096(18) -0.0022(19) -0.004(2)
O3 0.049(3) 0.037(2) 0.030(2) -0.0049(18) 0.0019(19) -0.006(2)
O4 0.038(3) 0.024(2) 0.047(2) -0.0030(18) 0.002(2) 0.010(2)
Br1 0.0510(4) 0.0501(4) 0.0370(3) 0.0134(3) -0.0083(3) -0.0054(4)

loop_
_atom_type_symbol
_atom_type_description
_atom_type_scat_dispersion_real
_atom_type_scat_dispersion_imag
_atom_type_scat_source
C C 0.0033 0.0016 'International Tables Vol C Tables 4.2.6.8 and 6.1.1.4'
H H 0.0000 0.0000 'International Tables Vol C Tables 4.2.6.8 and 6.1.1.4'
N N 0.0061 0.0033 'International Tables Vol C Tables 4.2.6.8 and 6.1.1.4'
O O 0.0106 0.0060 'International Tables Vol C Tables 4.2.6.8 and 6.1.1.4'
Br Br -0.2901 2.4595 'International Tables Vol C Tables 4.2.6.8 and 6.1.1.4'

loop_
_geom_angle_atom_site_label_1
_geom_angle_atom_site_label_2
_geom_angle_atom_site_label_3
_geom_angle
C2 C1 C6 123.1(5)
C2 C1 Br1 118.1(4)
C6 C1 Br1 118.8(4)
C3 C2 C1 120.9(5)
C3 C2 H2 119.5
C1 C2 H2 119.5
C2 C3 C4 116.9(5)
C2 C3 H3 121.5
C4 C3 H3 121.5
O1 C4 C5 111.3(5)
O1 C4 C3 126.2(5)
C5 C4 C3 122.5(5)
C4 C5 C6 120.5(5)
C4 C5 C7 105.1(5)
C6 C5 C7 134.5(5)
C1 C6 C5 116.1(5)
C1 C6 H6 122.0
C5 C6 H6 122.0
C8 C7 N1 125.2(5)
C8 C7 C5 108.0(4)
N1 C7 C5 126.4(5)
C7 C8 O1 109.5(4)
C7 C8 C9 135.6(5)
O1 C8 C9 114.8(5)
C14 C9 C10 118.1(5)
C14 C9 C8 121.6(5)
C10 C9 C8 120.4(5)
C11 C10 C9 119.7(5)
C11 C10 H10 120.2
C9 C10 H10 120.2
C10 C11 C12 121.4(6)
C10 C11 H11 119.3
C12 C11 H11 119.3
C13 C12 C11 117.1(6)
C13 C12 H12 121.5
C11 C12 H12 121.5
C12 C13 C14 122.9(6)
C12 C13 H13 118.6
C14 C13 H13 118.6
C9 C14 C13 120.8(5)
C9 C14 H14 119.6
C13 C14 H14 119.6
O2 C15 N1 121.4(5)
O2 C15 C16 120.4(5)
N1 C15 C16 118.1(5)
C17 C16 O3 111.3(5)
C17 C16 C15 129.3(5)
O3 C16 C15 119.2(5)
C16 C17 C18 105.9(5)
C16 C17 H17 127.1
C18 C17 H17 127.1
C19 C18 C17 106.1(5)
C19 C18 H18 126.9
C17 C18 H18 126.9
C18 C19 O3 111.1(5)
C18 C19 H19 124.5
O3 C19 H19 124.5
O4 C20 N1 120.9(5)
O4 C20 C21 123.5(5)
N1 C20 C21 115.5(5)
C22 C21 C26 117.9(6)
C22 C21 C20 123.7(5)
C26 C21 C20 117.9(5)
C21 C22 C23 121.0(6)
C21 C22 H22 119.5
C23 C22 H22 119.5
C24 C23 C22 119.2(6)
C24 C23 H23 120.4
C22 C23 H23 120.4
C25 C24 C23 121.7(7)
C25 C24 H24 119.1
C23 C24 H24 119.1
C24 C25 C26 120.3(6)
C24 C25 H25 119.8
C26 C25 H25 119.8
C25 C26 C21 119.8(6)
C25 C26 H26 120.1
C21 C26 H26 120.1
C15 N1 C7 115.3(4)
C15 N1 C20 119.9(4)
C7 N1 C20 119.9(4)
C4 O1 C8 106.1(4)
C19 O3 C16 105.7(5)

loop_
_geom_bond_atom_site_label_1
_geom_bond_atom_site_label_2
_geom_bond_distance
C1 C2 1.385(7)
C1 C6 1.388(6)
C1 Br1 1.903(5)
C2 C3 1.369(7)
C2 H2 0.9500
C3 C4 1.395(7)
C3 H3 0.9500
C4 O1 1.365(6)
C4 C5 1.384(6)
C5 C6 1.400(6)
C5 C7 1.435(6)
C6 H6 0.9500
C7 C8 1.358(6)
C7 N1 1.431(6)
C8 O1 1.404(5)
C8 C9 1.456(7)
C9 C14 1.381(7)
C9 C10 1.407(7)
C10 C11 1.385(7)
C10 H10 0.9500
C11 C12 1.445(8)
C11 H11 0.9500
C12 C13 1.315(7)
C12 H12 0.9500
C13 C14 1.413(7)
C13 H13 0.9500
C14 H14 0.9500
C15 O2 1.222(5)
C15 N1 1.422(6)
C15 C16 1.470(7)
C16 C17 1.347(7)
C16 O3 1.380(6)
C17 C18 1.443(8)
C17 H17 0.9500
C18 C19 1.356(8)
C18 H18 0.9500
C19 O3 1.366(6)
C19 H19 0.9500
C20 O4 1.197(6)
C20 N1 1.429(6)
C20 C21 1.488(7)
C21 C22 1.372(7)
C21 C26 1.404(6)
C22 C23 1.390(7)
C22 H22 0.9500
C23 C24 1.356(8)
C23 H23 0.9500
C24 C25 1.332(8)
C24 H24 0.9500
C25 C26 1.387(7)
C25 H25 0.9500
C26 H26 0.9500
